data_2218835
loop_
_publ_author_name
'Johnston, Andrea'
'Florence, Alastair J.'
'Fabbiani, Francesca J. A.'
'Shankland, Kenneth'
'Bedford, Colin T.'

_publ_section_title
;
 Cytenamide--1,4-dioxane (2/1)
;
_journal_coeditor_code TK2275
_journal_issue 7
_journal_name_full 'Acta Crystallographica Section E'
_journal_page_first o1345
_journal_page_last o1346
_journal_paper_doi 10.1107/S1600536808018709
_journal_volume 64
_journal_year 2008
_chemical_formula_iupac '2C16 H13 N O, C4 H8 O2'
_chemical_formula_moiety '2C16 H13 N O, C4 H8 O2'
_chemical_formula_sum 'C36 H34 N2 O4'
_chemical_formula_weight 558.68
_chemical_name_common 'Cytenamide--1,4-dioxane (2/1)'
_chemical_name_systematic
;
5<i>H</i>-dibenzo[a,d]cycloheptatriene-5-carboxamide 1,4-dioxane hemisolvate
;
_space_group_IT_number 14
_symmetry_cell_setting monoclinic
_symmetry_space_group_name_Hall '-P 2ybc'
_symmetry_space_group_name_H-M 'P 1 21/c 1'
_atom_sites_solution_hydrogens geom
_atom_sites_solution_primary direct
_audit_creation_method CRYSTALS_ver_12.85
_cell_angle_alpha 90
_cell_angle_beta 90.313(3)
_cell_angle_gamma 90
_cell_formula_units_Z 4
_cell_length_a 24.0888(7)
_cell_length_b 5.6066(2)
_cell_length_c 21.1050(6)
_cell_measurement_reflns_used 4484
_cell_measurement_temperature 160
_cell_measurement_theta_max 27
_cell_measurement_theta_min 3
_cell_volume 2850.32(15)
_computing_cell_refinement 'CrysAlis RED (Oxford Diffraction, 2007)'
_computing_data_collection 'CrysAlis CCD (Oxford Diffraction, 2007)'
_computing_data_reduction 'CrysAlis RED (Oxford Diffraction, 2007)'
_computing_molecular_graphics 'ORTEP-3 (Farrugia, 1997) and Mercury (Macrae <i>et al.</i>,  2006)'
_computing_publication_material 'PLATON (Spek, 2003)'
_computing_structure_refinement 'CRYSTALS (Betteridge <i>et al.</i>,  2003)'
_computing_structure_solution 'SIR92 (Altomare <i>et al.</i>,  1994)'
_diffrn_ambient_temperature 160
_diffrn_detector_area_resol_mean 15.9745
_diffrn_measured_fraction_theta_full 0.992
_diffrn_measured_fraction_theta_max 0.992
_diffrn_measurement_device 'Oxford Diffraction Gemini S'
_diffrn_measurement_device_type Area
_diffrn_measurement_method \w
_diffrn_radiation_monochromator graphite
_diffrn_radiation_type 'Mo K\a'
_diffrn_radiation_wavelength 0.71073
_diffrn_reflns_av_R_equivalents 0.057
_diffrn_reflns_limit_h_max 28
_diffrn_reflns_limit_h_min -28
_diffrn_reflns_limit_k_max 6
_diffrn_reflns_limit_k_min 0
_diffrn_reflns_limit_l_max 25
_diffrn_reflns_limit_l_min 0
_diffrn_reflns_number 23004
_diffrn_reflns_reduction_process
;
Scaled and merged with <i>SORTAV</i>
;
_diffrn_reflns_theta_full 25.2
_diffrn_reflns_theta_max 25.2
_diffrn_reflns_theta_min 2.559
_diffrn_standards_decay_% 0
_diffrn_standards_interval_count 0
_diffrn_standards_interval_time 0
_diffrn_standards_number 0
_exptl_absorpt_coefficient_mu 0.085
_exptl_absorpt_correction_T_max 1.00
_exptl_absorpt_correction_T_min 0.84
_exptl_absorpt_correction_type multi-scan
_exptl_absorpt_process_details '(ABSPACK; Oxford Diffraction, 2007)'
_exptl_crystal_colour colourless
_exptl_crystal_density_diffrn 1.302
_exptl_crystal_density_method 'not measured'
_exptl_crystal_description plate
_exptl_crystal_F_000 1184
_exptl_crystal_size_max 0.48
_exptl_crystal_size_mid 0.09
_exptl_crystal_size_min 0.03
_refine_diff_density_max 0.47
_refine_diff_density_min -0.42
_refine_ls_extinction_method None
_refine_ls_goodness_of_fit_ref 1.08
_refine_ls_hydrogen_treatment constr
_refine_ls_matrix_type full
_refine_ls_number_parameters 380
_refine_ls_number_reflns 5125
_refine_ls_number_restraints 0
_refine_ls_R_factor_all 0.101
_refine_ls_R_factor_gt 0.068
_refine_ls_shift/su_max_lt 0.001
_refine_ls_structure_factor_coef Fsqd
_refine_ls_weighting_details
;
Method = Modified Sheldrick w=1/[\s^2^(F^2^) + (0.03P)^2^ + 2.31P],
where P=[max(Fo^2^,0) + 2Fc^2^]/3
;
_refine_ls_weighting_scheme calc
_refine_ls_wR_factor_all 0.121
_refine_ls_wR_factor_gt 0.114
_refine_ls_wR_factor_ref 0.121
_reflns_number_gt 3677
_reflns_number_total 5125
_reflns_threshold_expression I>2\s(I)
_cod_data_source_file tk2275.cif
_cod_data_source_block I
_cod_original_sg_symbol_H-M 'P 21/c'
_cod_database_code 2218835
_cod_database_fobs_code 2218835

loop_
_symmetry_equiv_pos_as_xyz
x,y,z
-x,-y,-z
-x,y+1/2,-z+1/2
x,-y+1/2,z+1/2

loop_
_atom_site_type_symbol
_atom_site_label
_atom_site_fract_x
_atom_site_fract_y
_atom_site_fract_z
_atom_site_U_iso_or_equiv
_atom_site_adp_type
_atom_site_occupancy
C C1 0.30658(11) 0.7244(5) 0.22235(12) 0.0230 Uani 1.0000
C C2 0.34609(11) 0.5089(5) 0.22501(12) 0.0212 Uani 1.0000
C C3 0.38005(11) 0.4805(5) 0.16566(12) 0.0223 Uani 1.0000
C C4 0.36884(12) 0.2923(5) 0.12509(12) 0.0258 Uani 1.0000
C C5 0.39561(13) 0.2692(6) 0.06774(13) 0.0325 Uani 1.0000
C C6 0.43397(12) 0.4386(6) 0.04947(14) 0.0345 Uani 1.0000
C C7 0.44599(12) 0.6265(6) 0.08979(13) 0.0319 Uani 1.0000
C C8 0.42064(11) 0.6495(5) 0.14882(12) 0.0236 Uani 1.0000
C C9 0.43795(11) 0.8470(5) 0.18941(13) 0.0273 Uani 1.0000
C C10 0.43627(11) 0.8646(5) 0.25275(13) 0.0278 Uani 1.0000
C C11 0.41740(11) 0.6923(5) 0.29951(12) 0.0248 Uani 1.0000
C C12 0.43986(12) 0.7061(6) 0.36058(13) 0.0312 Uani 1.0000
C C13 0.42709(13) 0.5401(6) 0.40640(14) 0.0363 Uani 1.0000
C C14 0.39126(14) 0.3563(6) 0.39233(13) 0.0362 Uani 1.0000
C C15 0.36716(12) 0.3447(5) 0.33299(13) 0.0291 Uani 1.0000
C C16 0.37863(11) 0.5125(5) 0.28643(12) 0.0225 Uani 1.0000
C C17 0.19387(11) 0.2237(5) 0.72423(12) 0.0211 Uani 1.0000
C C18 0.15359(11) 0.0105(5) 0.72796(11) 0.0217 Uani 1.0000
C C19 0.11962(11) 0.0120(5) 0.78837(12) 0.0227 Uani 1.0000
C C20 0.13026(12) -0.1573(5) 0.83494(12) 0.0281 Uani 1.0000
C C21 0.10561(13) -0.1443(6) 0.89365(13) 0.0342 Uani 1.0000
C C22 0.07002(13) 0.0420(6) 0.90707(14) 0.0361 Uani 1.0000
C C23 0.05789(12) 0.2069(6) 0.86079(13) 0.0305 Uani 1.0000
C C24 0.08117(11) 0.1940(5) 0.80018(12) 0.0241 Uani 1.0000
C C25 0.06348(11) 0.3688(5) 0.75313(13) 0.0270 Uani 1.0000
C C26 0.06267(11) 0.3504(5) 0.68996(13) 0.0277 Uani 1.0000
C C27 0.08061(11) 0.1544(5) 0.64959(12) 0.0235 Uani 1.0000
C C28 0.05571(11) 0.1337(6) 0.58956(13) 0.0301 Uani 1.0000
C C29 0.06815(12) -0.0532(6) 0.54957(13) 0.0341 Uani 1.0000
C C30 0.10567(12) -0.2249(6) 0.56844(13) 0.0300 Uani 1.0000
C C31 0.13153(12) -0.2035(5) 0.62664(12) 0.0262 Uani 1.0000
C C32 0.12027(11) -0.0156(5) 0.66747(12) 0.0221 Uani 1.0000
C C33 0.24356(17) 1.1206(7) 0.52906(16) 0.0547 Uani 1.0000
C C34 0.20870(16) 1.1411(8) 0.47152(17) 0.0612 Uani 1.0000
C C35 0.26150(18) 0.8437(9) 0.42284(16) 0.0654 Uani 1.0000
C C36 0.29643(16) 0.8250(8) 0.47959(16) 0.0576 Uani 1.0000
O O2 0.20878(8) 0.3034(4) 0.67272(9) 0.0319 Uani 1.0000
O O1 0.29456(9) 0.8317(4) 0.27135(9) 0.0416 Uani 1.0000
N N1 0.28447(10) 0.7810(4) 0.16701(10) 0.0276 Uani 1.0000
O O4 0.26727(11) 0.8892(5) 0.53470(11) 0.0601 Uani 1.0000
N N2 0.21372(10) 0.3049(4) 0.77846(10) 0.0301 Uani 1.0000
O O3 0.23813(13) 1.0729(6) 0.41616(11) 0.0766 Uani 1.0000
H H12 0.2929 0.7005 0.1331 0.0337 Uiso 1.0000
H H13 0.2388 0.4167 0.7778 0.0346 Uiso 1.0000
H H14 0.2014 0.2492 0.8143 0.0341 Uiso 1.0000
H H11 0.2604 0.8928 0.1658 0.0335 Uiso 1.0000
H H21 0.3220 0.3680 0.2272 0.0227 Uiso 1.0000
H H41 0.3422 0.1772 0.1371 0.0304 Uiso 1.0000
H H51 0.3877 0.1358 0.0418 0.0373 Uiso 1.0000
H H61 0.4516 0.4256 0.0100 0.0391 Uiso 1.0000
H H71 0.4724 0.7421 0.0774 0.0366 Uiso 1.0000
H H91 0.4521 0.9769 0.1669 0.0320 Uiso 1.0000
H H101 0.4495 1.0070 0.2695 0.0308 Uiso 1.0000
H H121 0.4646 0.8312 0.3704 0.0366 Uiso 1.0000
H H131 0.4420 0.5553 0.4466 0.0428 Uiso 1.0000
H H141 0.3833 0.2408 0.4229 0.0431 Uiso 1.0000
H H151 0.3430 0.2207 0.3235 0.0324 Uiso 1.0000
H H181 0.1771 -0.1295 0.7304 0.0252 Uiso 1.0000
H H201 0.1550 -0.2818 0.8256 0.0321 Uiso 1.0000
H H211 0.1138 -0.2613 0.9244 0.0401 Uiso 1.0000
H H221 0.0540 0.0580 0.9478 0.0424 Uiso 1.0000
H H231 0.0330 0.3320 0.8699 0.0339 Uiso 1.0000
H H251 0.0491 0.5142 0.7700 0.0313 Uiso 1.0000
H H261 0.0473 0.4794 0.6683 0.0327 Uiso 1.0000
H H281 0.0308 0.2494 0.5766 0.0346 Uiso 1.0000
H H291 0.0505 -0.0629 0.5088 0.0391 Uiso 1.0000
H H301 0.1144 -0.3536 0.5422 0.0347 Uiso 1.0000
H H311 0.1579 -0.3182 0.6393 0.0303 Uiso 1.0000
H H331 0.2732 1.2396 0.5258 0.0635 Uiso 1.0000
H H332 0.2202 1.1544 0.5657 0.0653 Uiso 1.0000
H H341 0.1959 1.3056 0.4670 0.0711 Uiso 1.0000
H H342 0.1775 1.0333 0.4757 0.0712 Uiso 1.0000
H H351 0.2822 0.8002 0.3857 0.0752 Uiso 1.0000
H H352 0.2310 0.7296 0.4268 0.0756 Uiso 1.0000
H H361 0.3290 0.9332 0.4750 0.0676 Uiso 1.0000
H H362 0.3100 0.6606 0.4851 0.0684 Uiso 1.0000

loop_
_atom_site_aniso_label
_atom_site_aniso_U_11
_atom_site_aniso_U_22
_atom_site_aniso_U_33
_atom_site_aniso_U_12
_atom_site_aniso_U_13
_atom_site_aniso_U_23
C1 0.0193(15) 0.0282(17) 0.0216(15) -0.0031(12) 0.0011(12) -0.0002(13)
C2 0.0250(16) 0.0174(14) 0.0214(14) -0.0029(12) 0.0021(11) 0.0015(12)
C3 0.0228(16) 0.0243(16) 0.0199(14) 0.0055(12) -0.0029(11) 0.0048(12)
C4 0.0286(17) 0.0256(16) 0.0232(15) 0.0019(13) -0.0001(12) 0.0003(13)
C5 0.0371(19) 0.0352(19) 0.0250(16) 0.0071(15) -0.0039(13) -0.0070(14)
C6 0.0273(17) 0.055(2) 0.0216(15) 0.0101(16) 0.0024(12) -0.0003(15)
C7 0.0238(16) 0.043(2) 0.0288(16) -0.0002(14) 0.0043(13) 0.0074(15)
C8 0.0194(15) 0.0283(17) 0.0232(15) 0.0031(13) -0.0003(11) 0.0045(13)
C9 0.0250(16) 0.0251(17) 0.0317(17) -0.0027(13) 0.0000(12) 0.0041(14)
C10 0.0270(16) 0.0234(17) 0.0330(17) -0.0035(13) -0.0029(13) -0.0060(14)
C11 0.0219(15) 0.0273(17) 0.0251(15) 0.0055(13) 0.0005(12) -0.0048(13)
C12 0.0288(17) 0.0322(18) 0.0325(17) 0.0017(14) -0.0046(13) -0.0073(15)
C13 0.0364(19) 0.048(2) 0.0246(16) 0.0080(16) -0.0066(13) -0.0019(16)
C14 0.049(2) 0.039(2) 0.0212(16) 0.0063(16) -0.0025(14) 0.0051(14)
C15 0.0314(17) 0.0287(18) 0.0274(16) -0.0003(14) 0.0018(12) -0.0007(14)
C16 0.0264(16) 0.0234(16) 0.0178(14) 0.0052(13) 0.0015(11) -0.0037(12)
C17 0.0189(15) 0.0242(16) 0.0203(15) 0.0013(12) -0.0009(11) -0.0041(13)
C18 0.0228(15) 0.0232(16) 0.0190(14) 0.0038(12) -0.0011(11) 0.0007(12)
C19 0.0216(15) 0.0259(16) 0.0207(14) -0.0044(12) -0.0013(11) -0.0032(13)
C20 0.0337(17) 0.0283(17) 0.0224(15) 0.0004(14) -0.0002(12) 0.0015(14)
C21 0.0423(19) 0.040(2) 0.0199(15) -0.0100(16) 0.0002(13) 0.0071(14)
C22 0.0344(18) 0.049(2) 0.0244(16) -0.0085(16) 0.0078(13) -0.0044(16)
C23 0.0261(17) 0.0343(18) 0.0313(17) -0.0009(14) 0.0046(13) -0.0086(15)
C24 0.0242(16) 0.0266(16) 0.0215(15) -0.0038(13) 0.0022(12) -0.0040(13)
C25 0.0235(16) 0.0228(16) 0.0347(17) -0.0001(12) 0.0048(12) -0.0026(14)
C26 0.0268(16) 0.0253(17) 0.0310(17) 0.0042(13) -0.0026(13) 0.0048(14)
C27 0.0221(15) 0.0254(17) 0.0231(15) -0.0036(13) 0.0001(11) 0.0018(13)
C28 0.0227(16) 0.0399(19) 0.0277(16) -0.0010(14) -0.0035(12) 0.0099(15)
C29 0.0321(18) 0.049(2) 0.0207(15) -0.0079(16) -0.0020(13) -0.0008(15)
C30 0.0341(18) 0.0319(18) 0.0241(15) -0.0064(14) 0.0025(13) -0.0048(13)
C31 0.0289(17) 0.0266(16) 0.0231(15) -0.0003(13) -0.0010(12) 0.0017(13)
C32 0.0195(15) 0.0243(16) 0.0225(15) -0.0037(12) 0.0033(11) 0.0039(13)
C33 0.072(3) 0.060(3) 0.0321(19) -0.001(2) -0.0018(18) -0.0009(19)
C34 0.059(3) 0.075(3) 0.049(2) -0.005(2) -0.0066(19) 0.007(2)
C35 0.069(3) 0.097(4) 0.031(2) 0.008(3) -0.0032(18) -0.009(2)
C36 0.057(3) 0.070(3) 0.046(2) -0.009(2) 0.0046(18) 0.002(2)
O2 0.0365(13) 0.0357(12) 0.0235(11) -0.0099(10) 0.0011(9) 0.0034(10)
O1 0.0443(14) 0.0513(15) 0.0292(12) 0.0234(12) -0.0061(10) -0.0082(11)
N1 0.0272(14) 0.0302(14) 0.0256(13) 0.0092(11) -0.0009(10) -0.0014(11)
O4 0.0769(19) 0.073(2) 0.0303(13) 0.0053(16) -0.0001(12) 0.0113(13)
N2 0.0307(14) 0.0366(15) 0.0231(13) -0.0155(12) 0.0048(10) -0.0024(11)
O3 0.088(2) 0.109(3) 0.0327(15) 0.010(2) -0.0051(14) 0.0206(16)

loop_
_atom_type_symbol
_atom_type_scat_dispersion_real
_atom_type_scat_dispersion_imag
_atom_type_scat_source
C 0.0033 0.0016 'International Tables Vol C 4.2.6.8 and 6.1.1.4'
H 0.0000 0.0000 'International Tables Vol C 4.2.6.8 and 6.1.1.4'
N 0.0061 0.0033 'International Tables Vol C 4.2.6.8 and 6.1.1.4'
O 0.0106 0.0060 'International Tables Vol C 4.2.6.8 and 6.1.1.4'

loop_
_geom_angle_atom_site_label_1
_geom_angle_atom_site_label_2
_geom_angle_atom_site_label_3
_geom_angle
_geom_angle_publ_flag
C2 C1 O1 120.0(2) no
C2 C1 N1 117.9(2) no
O1 C1 N1 122.0(3) no
C1 C2 C3 113.0(2) no
C1 C2 C16 109.8(2) no
C3 C2 C16 115.6(2) no
C1 C2 H21 105.5 no
C3 C2 H21 106.1 no
C16 C2 H21 106.0 no
C2 C3 C4 119.3(3) no
C2 C3 C8 121.3(2) no
C4 C3 C8 119.3(2) no
C3 C4 C5 121.5(3) no
C3 C4 H41 119.0 no
C5 C4 H41 119.5 no
C4 C5 C6 119.8(3) no
C4 C5 H51 119.2 no
C6 C5 H51 121.0 no
C5 C6 C7 119.3(3) no
C5 C6 H61 120.0 no
C7 C6 H61 120.7 no
C6 C7 C8 121.9(3) no
C6 C7 H71 119.4 no
C8 C7 H71 118.8 no
C3 C8 C7 118.1(3) no
C3 C8 C9 124.0(2) no
C7 C8 C9 118.0(3) no
C8 C9 C10 129.1(3) no
C8 C9 H91 113.3 no
C10 C9 H91 117.6 no
C9 C10 C11 129.7(3) no
C9 C10 H101 115.4 no
C11 C10 H101 114.9 no
C10 C11 C12 117.9(3) no
C10 C11 C16 123.7(2) no
C12 C11 C16 118.4(3) no
C11 C12 C13 121.5(3) no
C11 C12 H121 119.0 no
C13 C12 H121 119.4 no
C12 C13 C14 119.8(3) no
C12 C13 H131 119.7 no
C14 C13 H131 120.5 no
C13 C14 C15 119.5(3) no
C13 C14 H141 120.1 no
C15 C14 H141 120.4 no
C14 C15 C16 121.7(3) no
C14 C15 H151 119.5 no
C16 C15 H151 118.8 no
C2 C16 C11 121.4(2) no
C2 C16 C15 119.6(3) no
C11 C16 C15 118.9(2) no
C18 C17 O2 120.9(2) no
C18 C17 N2 116.7(2) no
O2 C17 N2 122.3(3) no
C17 C18 C19 112.4(2) no
C17 C18 C32 111.3(2) no
C19 C18 C32 115.1(2) no
C17 C18 H181 105.2 no
C19 C18 H181 106.1 no
C32 C18 H181 105.9 no
C18 C19 C20 119.5(3) no
C18 C19 C24 120.9(2) no
C20 C19 C24 119.4(2) no
C19 C20 C21 121.4(3) no
C19 C20 H201 118.2 no
C21 C20 H201 120.4 no
C20 C21 C22 119.7(3) no
C20 C21 H211 119.5 no
C22 C21 H211 120.8 no
C21 C22 C23 119.5(3) no
C21 C22 H221 120.9 no
C23 C22 H221 119.6 no
C22 C23 C24 122.0(3) no
C22 C23 H231 119.2 no
C24 C23 H231 118.9 no
C19 C24 C23 117.9(3) no
C19 C24 C25 124.0(2) no
C23 C24 C25 118.0(3) no
C24 C25 C26 129.0(3) no
C24 C25 H251 115.1 no
C26 C25 H251 115.8 no
C25 C26 C27 129.7(3) no
C25 C26 H261 115.7 no
C27 C26 H261 114.6 no
C26 C27 C28 117.6(3) no
C26 C27 C32 124.0(2) no
C28 C27 C32 118.3(3) no
C27 C28 C29 121.5(3) no
C27 C28 H281 118.9 no
C29 C28 H281 119.7 no
C28 C29 C30 119.9(3) no
C28 C29 H291 119.7 no
C30 C29 H291 120.4 no
C29 C30 C31 119.3(3) no
C29 C30 H301 121.2 no
C31 C30 H301 119.6 no
C30 C31 C32 122.0(3) no
C30 C31 H311 119.5 no
C32 C31 H311 118.5 no
C18 C32 C27 121.4(2) no
C18 C32 C31 119.5(2) no
C27 C32 C31 119.0(2) no
C34 C33 O4 111.5(3) no
C34 C33 H331 107.5 no
O4 C33 H331 109.5 no
C34 C33 H332 107.9 no
O4 C33 H332 110.1 no
H331 C33 H332 110.3 no
C33 C34 O3 111.8(3) no
C33 C34 H341 109.3 no
O3 C34 H341 109.4 no
C33 C34 H342 108.3 no
O3 C34 H342 107.3 no
H341 C34 H342 110.8 no
C36 C35 O3 112.0(3) no
C36 C35 H351 110.5 no
O3 C35 H351 111.0 no
C36 C35 H352 108.2 no
O3 C35 H352 107.7 no
H351 C35 H352 107.2 no
C35 C36 O4 111.7(3) no
C35 C36 H361 109.1 no
O4 C36 H361 108.7 no
C35 C36 H362 110.6 no
O4 C36 H362 108.0 no
H361 C36 H362 108.7 no
C1 N1 H12 120.5 no
C1 N1 H11 118.2 no
H12 N1 H11 121.2 no
C33 O4 C36 111.5(3) no
C17 N2 H13 118.9 no
C17 N2 H14 120.4 no
H13 N2 H14 120.7 no
C34 O3 C35 111.3(3) no

loop_
_geom_bond_atom_site_label_1
_geom_bond_atom_site_label_2
_geom_bond_distance
_geom_bond_publ_flag
C1 C2 1.539(4) no
C1 O1 1.232(3) no
C1 N1 1.320(3) no
C2 C3 1.508(4) no
C2 C16 1.511(4) no
C2 H21 0.981 no
C3 C4 1.385(4) no
C3 C8 1.408(4) no
C4 C5 1.381(4) no
C4 H41 0.946 no
C5 C6 1.382(4) no
C5 H51 0.945 no
C6 C7 1.384(4) no
C6 H61 0.940 no
C7 C8 1.397(4) no
C7 H71 0.946 no
C8 C9 1.460(4) no
C9 C10 1.341(4) no
C9 H91 0.935 no
C10 C11 1.456(4) no
C10 H101 0.929 no
C11 C12 1.397(4) no
C11 C16 1.400(4) no
C12 C13 1.378(4) no
C12 H121 0.943 no
C13 C14 1.376(4) no
C13 H131 0.924 no
C14 C15 1.379(4) no
C14 H141 0.934 no
C15 C16 1.389(4) no
C15 H151 0.928 no
C17 C18 1.542(4) no
C17 O2 1.231(3) no
C17 N2 1.319(3) no
C18 C19 1.519(4) no
C18 C32 1.511(3) no
C18 H181 0.969 no
C19 C20 1.389(4) no
C19 C24 1.401(4) no
C20 C21 1.379(4) no
C20 H201 0.940 no
C21 C22 1.382(4) no
C21 H211 0.944 no
C22 C23 1.375(4) no
C22 H221 0.948 no
C23 C24 1.401(4) no
C23 H231 0.944 no
C24 C25 1.457(4) no
C25 C26 1.337(4) no
C25 H251 0.955 no
C26 C27 1.457(4) no
C26 H261 0.932 no
C27 C28 1.404(4) no
C27 C32 1.400(4) no
C28 C29 1.379(4) no
C28 H281 0.924 no
C29 C30 1.378(4) no
C29 H291 0.959 no
C30 C31 1.379(4) no
C30 H301 0.934 no
C31 C32 1.389(4) no
C31 H311 0.942 no
C33 C34 1.477(5) no
C33 O4 1.423(4) no
C33 H331 0.980 no
C33 H332 0.977 no
C34 O3 1.422(4) no
C34 H341 0.976 no
C34 H342 0.969 no
C35 C36 1.464(5) no
C35 O3 1.410(5) no
C35 H351 0.963 no
C35 H352 0.979 no
C36 O4 1.409(4) no
C36 H361 0.997 no
C36 H362 0.984 no
N1 H12 0.871 no
N1 H11 0.855 no
N2 H13 0.870 no
N2 H14 0.873 no

loop_
_geom_hbond_atom_site_label_D
_geom_hbond_atom_site_label_H
_geom_hbond_atom_site_label_A
_geom_hbond_site_symmetry_A
_geom_hbond_distance_DH
_geom_hbond_distance_HA
_geom_hbond_distance_DA
_geom_hbond_angle_DHA
_geom_hbond_publ_flag
N1 H11 O2 4_564 0.85 2.11 2.962(3) 171 yes
N1 H12 O4 4_564 0.87 2.22 2.978(3) 145 yes
N2 H13 O1 4_565 0.87 1.95 2.823(3) 177 yes
N2 H14 O3 4_565 0.87 2.53 3.040(3) 119 yes

loop_
_cod_related_entry_id
_cod_related_entry_database
_cod_related_entry_code
1 ChemSpider 30655544
